data_8105353
loop_
_publ_author_name
'Zeng, Yan'
'Du, Chao-Jun'

_publ_section_title
;
 The crystal structure of 3,5-difluoroisonicotinic acid, C6H3F2NO2
;
_journal_issue 4
_journal_name_full 'Zeitschrift f\"ur Kristallographie - New Crystal Structures'
_journal_page_first 989
_journal_page_last 990
_journal_paper_doi 10.1515/ncrs-2020-0144
_journal_volume 235
_journal_year 2020
_chemical_formula_moiety 'C6 H3 F2 N O2'
_chemical_formula_sum 'C6 H3 F2 N O2'
_chemical_formula_weight 159.09
_space_group_crystal_system monoclinic
_space_group_IT_number 14
_space_group_name_Hall '-P 2yn'
_space_group_name_H-M_alt 'P 1 21/n 1'
_atom_sites_solution_hydrogens mixed
_atom_sites_solution_primary dual
_cell_angle_alpha 90
_cell_angle_beta 94.562(4)
_cell_angle_gamma 90
_cell_formula_units_Z 4
_cell_length_a 6.8050(10)
_cell_length_b 6.8443(9)
_cell_length_c 12.7196(14)
_cell_measurement_reflns_used 3153
_cell_measurement_temperature 150(2)
_cell_measurement_theta_max 26.36
_cell_measurement_theta_min 3.52
_cell_volume 590.54(13)
_computing_cell_refinement 'SAINT v8.37A (Bruker, 2015) [1]'
_computing_data_collection 'Bruker APEX-II'
_computing_data_reduction 'SAINT v8.37A (Bruker, 2015) [1]'
_computing_molecular_graphics 'Olex2 1.3 (Dolomanov et al., 2009) [3]'
_computing_publication_material 'Olex2 1.3 (Dolomanov et al., 2009) [3]'
_computing_structure_refinement 'SHELXL 2018/3 (Sheldrick, 2015) [4]'
_computing_structure_solution 'SHELXT 2018/2 (Sheldrick, 2018) [2]'
_diffrn_ambient_temperature 149.99
_diffrn_measured_fraction_theta_full 0.997
_diffrn_measured_fraction_theta_max 0.997
_diffrn_measurement_device 'Bruker APEX-II diffractometer'
_diffrn_measurement_device_type 'Bruker APEX-II CCD'
_diffrn_measurement_method '\f and \w scans'
_diffrn_radiation_type MoK\a
_diffrn_radiation_wavelength 0.71073
_diffrn_reflns_av_R_equivalents 0.0620
_diffrn_reflns_av_unetI/netI 0.0284
_diffrn_reflns_Laue_measured_fraction_full 0.997
_diffrn_reflns_Laue_measured_fraction_max 0.997
_diffrn_reflns_limit_h_max 8
_diffrn_reflns_limit_h_min -8
_diffrn_reflns_limit_k_max 8
_diffrn_reflns_limit_k_min -8
_diffrn_reflns_limit_l_max 14
_diffrn_reflns_limit_l_min -15
_diffrn_reflns_number 10438
_diffrn_reflns_point_group_measured_fraction_full 0.997
_diffrn_reflns_point_group_measured_fraction_max 0.997
_diffrn_reflns_theta_full 25.242
_diffrn_reflns_theta_max 25.995
_diffrn_reflns_theta_min 3.213
_diffrn_source_current 30.0
_diffrn_source_power 1.5
_diffrn_source_voltage 50.0
_diffrn_standards_number 0
_exptl_absorpt_coefficient_mu 0.175
_exptl_absorpt_correction_T_max 0.7454
_exptl_absorpt_correction_T_min 0.6906
_exptl_absorpt_correction_type multi-scan
_exptl_absorpt_process_details
;
SADABS-2016/2 (Bruker,2016/2) was used for absorption correction.
wR2(int) was 0.0722 before and 0.0614 after correction.
The Ratio of minimum to maximum transmission is 0.9265.
The \l/2 correction factor is Not present.
;
_exptl_crystal_colour colorless
_exptl_crystal_density_diffrn 1.789
_exptl_crystal_density_method 'not measured'
_exptl_crystal_description blcok
_exptl_crystal_F_000 320
_exptl_crystal_size_max 0.25
_exptl_crystal_size_mid 0.2
_exptl_crystal_size_min 0.15
_refine_diff_density_max 0.214
_refine_diff_density_min -0.240
_refine_diff_density_rms 0.063
_refine_ls_extinction_coef .
_refine_ls_extinction_method none
_refine_ls_goodness_of_fit_ref 1.179
_refine_ls_hydrogen_treatment mixed
_refine_ls_matrix_type full
_refine_ls_number_parameters 104
_refine_ls_number_reflns 1158
_refine_ls_number_restraints 0
_refine_ls_restrained_S_all 1.179
_refine_ls_R_factor_all 0.0603
_refine_ls_R_factor_gt 0.0395
_refine_ls_shift/su_max 0.000
_refine_ls_shift/su_mean 0.000
_refine_ls_structure_factor_coef Fsqd
_refine_ls_weighting_details 'w=1/[\s^2^(Fo^2^)+(0.0567P)^2^] where P=(Fo^2^+2Fc^2^)/3'
_refine_ls_weighting_scheme calc
_refine_ls_wR_factor_gt 0.0972
_refine_ls_wR_factor_ref 0.1038
_reflns_Friedel_coverage 0.000
_reflns_Friedel_fraction_full .
_reflns_Friedel_fraction_max .
_reflns_number_gt 881
_reflns_number_total 1158
_reflns_threshold_expression 'I > 2\s(I)'
_cod_data_source_file suppl_ncrs-2020-0144_suppl.cif
_cod_data_source_block 1
_cod_depositor_comments
;
The following automatic conversions were performed:

data name '__reflns_threshold_expression' was replaced with
'_reflns_threshold_expression'.

Automatic conversion script
Id: cif_correct_tags 9268 2022-04-12 08:56:07Z antanas 
;
_cod_original_sg_symbol_H-M 'P 21/n'
_cod_database_code 8105353
_shelx_space_group_comment
;
The symmetry employed for this shelxl refinement is uniquely defined
by the following loop, which should always be used as a source of
symmetry information in preference to the above space-group names.
They are only intended as comments.
;
_shelx_estimated_absorpt_t_max 0.974
_shelx_estimated_absorpt_t_min 0.958
_olex2_refinement_description
;
1. Fixed Uiso
 At 1.2 times of:
  All C(H) groups
2.a Aromatic/amide H refined with riding coordinates:
 C4(H4), C5(H5)
;

loop_
_space_group_symop_operation_xyz
'x, y, z'
'-x+1/2, y+1/2, -z+1/2'
'-x, -y, -z'
'x-1/2, -y-1/2, z-1/2'

loop_
_atom_site_label
_atom_site_type_symbol
_atom_site_fract_x
_atom_site_fract_y
_atom_site_fract_z
_atom_site_U_iso_or_equiv
_atom_site_adp_type
_atom_site_occupancy
_atom_site_site_symmetry_order
_atom_site_calc_flag
_atom_site_refinement_flags_posn
_atom_site_refinement_flags_adp
_atom_site_refinement_flags_occupancy
_atom_site_disorder_assembly
_atom_site_disorder_group
C1 C 0.7052(3) 0.2517(3) 0.19376(14) 0.0182(4) Uani 1 1 d . . . . .
C2 C 0.5748(3) 0.2754(3) 0.28316(13) 0.0165(4) Uani 1 1 d . . . . .
C3 C 0.3854(3) 0.3507(3) 0.27058(13) 0.0176(4) Uani 1 1 d . . . . .
C4 C 0.2684(3) 0.3694(3) 0.35407(14) 0.0188(4) Uani 1 1 d . . . . .
H4 H 0.138722 0.420521 0.342231 0.023 Uiso 1 1 calc R U . . .
C5 C 0.5192(3) 0.2450(3) 0.46777(13) 0.0195(4) Uani 1 1 d . . . . .
H5 H 0.567202 0.206882 0.536910 0.023 Uiso 1 1 calc R U . . .
C6 C 0.6397(3) 0.2259(3) 0.38566(14) 0.0181(4) Uani 1 1 d . . . . .
F1 F 0.82217(16) 0.15257(17) 0.40713(8) 0.0279(3) Uani 1 1 d . . . . .
F2 F 0.31187(15) 0.41032(17) 0.17503(8) 0.0257(3) Uani 1 1 d . . . . .
N1 N 0.3367(2) 0.3161(2) 0.45141(11) 0.0188(4) Uani 1 1 d . . . . .
O1 O 0.61250(19) 0.1734(2) 0.10957(9) 0.0232(4) Uani 1 1 d . . . . .
H1 H 0.697(4) 0.168(4) 0.050(2) 0.082(10) Uiso 1 1 d . . . . .
O2 O 0.8764(2) 0.3024(2) 0.20209(10) 0.0273(4) Uani 1 1 d . . . . .

loop_
_atom_site_aniso_label
_atom_site_aniso_U_11
_atom_site_aniso_U_22
_atom_site_aniso_U_33
_atom_site_aniso_U_23
_atom_site_aniso_U_13
_atom_site_aniso_U_12
C1 0.0187(11) 0.0203(10) 0.0157(9) 0.0032(7) 0.0027(7) 0.0010(7)
C2 0.0168(11) 0.0152(9) 0.0180(10) -0.0020(7) 0.0045(7) -0.0021(7)
C3 0.0193(10) 0.0193(10) 0.0138(9) 0.0022(7) -0.0016(7) -0.0012(7)
C4 0.0156(10) 0.0202(10) 0.0211(9) -0.0010(7) 0.0036(7) 0.0023(7)
C5 0.0228(11) 0.0216(10) 0.0141(9) -0.0006(7) 0.0002(8) -0.0004(8)
C6 0.0143(10) 0.0207(10) 0.0190(10) -0.0004(7) -0.0004(7) 0.0024(7)
F1 0.0192(7) 0.0417(8) 0.0225(6) 0.0029(5) 0.0004(5) 0.0084(5)
F2 0.0231(6) 0.0378(7) 0.0162(6) 0.0058(4) 0.0007(4) 0.0043(5)
N1 0.0184(9) 0.0223(9) 0.0163(8) -0.0005(7) 0.0044(6) -0.0010(7)
O1 0.0218(8) 0.0332(8) 0.0154(7) -0.0037(6) 0.0067(5) -0.0073(6)
O2 0.0178(8) 0.0419(9) 0.0228(7) -0.0019(6) 0.0047(5) -0.0049(6)

loop_
_atom_type_symbol
_atom_type_description
_atom_type_scat_dispersion_real
_atom_type_scat_dispersion_imag
_atom_type_scat_source
C C 0.0033 0.0016 'International Tables Vol C Tables 4.2.6.8 and 6.1.1.4'
H H 0.0000 0.0000 'International Tables Vol C Tables 4.2.6.8 and 6.1.1.4'
F F 0.0171 0.0103 'International Tables Vol C Tables 4.2.6.8 and 6.1.1.4'
O O 0.0106 0.0060 'International Tables Vol C Tables 4.2.6.8 and 6.1.1.4'
N N 0.0061 0.0033 'International Tables Vol C Tables 4.2.6.8 and 6.1.1.4'

loop_
_geom_angle_atom_site_label_1
_geom_angle_atom_site_label_2
_geom_angle_atom_site_label_3
_geom_angle
_geom_angle_site_symmetry_1
_geom_angle_site_symmetry_3
O1 C1 C2 112.73(16) . .
O2 C1 C2 121.53(16) . .
O2 C1 O1 125.73(16) . .
C3 C2 C1 123.46(15) . .
C6 C2 C1 121.46(16) . .
C6 C2 C3 115.07(16) . .
C4 C3 C2 122.21(16) . .
F2 C3 C2 119.65(15) . .
F2 C3 C4 118.14(16) . .
C3 C4 H4 119.8 . .
N1 C4 C3 120.43(17) . .
N1 C4 H4 119.8 . .
C6 C5 H5 119.4 . .
N1 C5 H5 119.4 . .
N1 C5 C6 121.10(16) . .
C5 C6 C2 121.56(17) . .
F1 C6 C2 120.12(16) . .
F1 C6 C5 118.30(15) . .
C5 N1 C4 119.60(15) . .
C1 O1 H1 111.8(16) . .

loop_
_geom_bond_atom_site_label_1
_geom_bond_atom_site_label_2
_geom_bond_distance
_geom_bond_site_symmetry_2
C1 C2 1.505(2) .
C1 O1 1.313(2) .
C1 O2 1.212(2) .
C2 C3 1.386(2) .
C2 C6 1.385(2) .
C3 C4 1.383(2) .
C3 F2 1.3408(19) .
C4 H4 0.9500 .
C4 N1 1.338(2) .
C5 H5 0.9500 .
C5 C6 1.384(2) .
C5 N1 1.335(2) .
C6 F1 1.347(2) .
O1 H1 0.99(3) .

loop_
_geom_torsion_atom_site_label_1
_geom_torsion_atom_site_label_2
_geom_torsion_atom_site_label_3
_geom_torsion_atom_site_label_4
_geom_torsion
_geom_torsion_site_symmetry_1
_geom_torsion_site_symmetry_2
_geom_torsion_site_symmetry_3
_geom_torsion_site_symmetry_4
C1 C2 C3 C4 179.52(16) . . . .
C1 C2 C3 F2 -1.4(3) . . . .
C1 C2 C6 C5 -179.10(17) . . . .
C1 C2 C6 F1 -0.8(3) . . . .
C2 C3 C4 N1 0.6(3) . . . .
C3 C2 C6 C5 2.2(3) . . . .
C3 C2 C6 F1 -179.54(16) . . . .
C3 C4 N1 C5 0.2(3) . . . .
C6 C2 C3 C4 -1.8(3) . . . .
C6 C2 C3 F2 177.35(15) . . . .
C6 C5 N1 C4 0.2(3) . . . .
F2 C3 C4 N1 -178.49(15) . . . .
N1 C5 C6 C2 -1.5(3) . . . .
N1 C5 C6 F1 -179.79(16) . . . .
O1 C1 C2 C3 -45.7(2) . . . .
O1 C1 C2 C6 135.67(17) . . . .
O2 C1 C2 C3 134.0(2) . . . .
O2 C1 C2 C6 -44.6(3) . . . .
